data_2010519
loop_
_publ_author_name
'Dickman, Michael H.'

_publ_section_title
;Bis(1,2-diaminobenzene-<i>N</i>)bis(1,1,1,5,5,5-hexafluoropentane-2,4-dionato-<i>O</i>,<i>O</i>')iron(II),
 -cobalt(II) and -nickel(II) at low temperature
;
_journal_issue 1
_journal_name_full 'Acta Crystallographica Section C'
_journal_page_first 58
_journal_page_last 60
_journal_paper_doi 10.1107/S0108270199013487
_journal_volume 56
_journal_year 2000
_chemical_formula_iupac '[Ni (C5 H F6 O2)2 (C6 H8 N2)2]'
_chemical_formula_sum 'C22 H18 F12 N4 Ni O4'
_chemical_formula_weight 689.11
_chemical_name_systematic
;
  trans-bis(1,2-Diaminobenzene-N)bis(1,1,1,5,5,5-
  hexafluoropentane-2,4-dionato-O,O')nickel(II)
;
_space_group_IT_number 14
_symmetry_cell_setting monoclinic
_symmetry_space_group_name_Hall '-P 2yn'
_symmetry_space_group_name_H-M 'P 1 21/n 1'
_audit_creation_method SHELXL-97
_cell_angle_alpha 90.00
_cell_angle_beta 98.8130(10)
_cell_angle_gamma 90.00
_cell_formula_units_Z 2
_cell_length_a 7.75970(10)
_cell_length_b 10.92860(10)
_cell_length_c 15.3948(3)
_cell_measurement_reflns_used 5479
_cell_measurement_temperature 173(2)
_cell_measurement_theta_max 28.26
_cell_measurement_theta_min 2.29
_cell_volume 1290.11(3)
_computing_cell_refinement SMART
_computing_data_collection 'SMART (Bruker, 1998)'
_computing_data_reduction SMART
_computing_molecular_graphics 'SHELXTL (Sheldrick, 1997b)'
_computing_publication_material SHELXTL
_computing_structure_refinement 'SHELXL97 (Sheldrick, 1997a)'
_computing_structure_solution 'SHELXS97 (Sheldrick, 1990)'
_diffrn_ambient_temperature 173(2)
_diffrn_measured_fraction_theta_full .961
_diffrn_measured_fraction_theta_max .961
_diffrn_measurement_device_type 'Bruker SMART area-detector'
_diffrn_measurement_method \w
_diffrn_radiation_monochromator graphite
_diffrn_radiation_source 'normal-focus sealed tube'
_diffrn_radiation_type MoK\a
_diffrn_radiation_wavelength .71073
_diffrn_reflns_av_R_equivalents .019
_diffrn_reflns_av_sigmaI/netI .0152
_diffrn_reflns_limit_h_max 9
_diffrn_reflns_limit_h_min -10
_diffrn_reflns_limit_k_max 14
_diffrn_reflns_limit_k_min -13
_diffrn_reflns_limit_l_max 19
_diffrn_reflns_limit_l_min -19
_diffrn_reflns_number 13585
_diffrn_reflns_theta_full 28.26
_diffrn_reflns_theta_max 28.26
_diffrn_reflns_theta_min 2.29
_diffrn_standards_decay_% 0
_exptl_absorpt_coefficient_mu .878
_exptl_absorpt_correction_T_max .797
_exptl_absorpt_correction_T_min .672
_exptl_absorpt_correction_type multi-scan
_exptl_absorpt_process_details '(Blessing, 1995)'
_exptl_crystal_colour green
_exptl_crystal_density_diffrn 1.774
_exptl_crystal_density_method 'not measured'
_exptl_crystal_description block
_exptl_crystal_F_000 692
_exptl_crystal_size_max .46
_exptl_crystal_size_mid .40
_exptl_crystal_size_min .35
_refine_diff_density_max 1.10
_refine_diff_density_min -.72
_refine_ls_extinction_method none
_refine_ls_goodness_of_fit_ref 1.011
_refine_ls_hydrogen_treatment refall
_refine_ls_matrix_type full
_refine_ls_number_parameters 232
_refine_ls_number_reflns 3079
_refine_ls_number_restraints 0
_refine_ls_restrained_S_all 1.011
_refine_ls_R_factor_all .045
_refine_ls_R_factor_gt .040
_refine_ls_shift/su_max <0.001
_refine_ls_shift/su_mean .000
_refine_ls_structure_factor_coef Fsqd
_refine_ls_weighting_details 'calc w = 1/[\s^2^(Fo^2^)+(0.06P)^2^+1.58P] where P = (Fo^2^+2Fc^2^)/3'
_refine_ls_weighting_scheme calc
_refine_ls_wR_factor_ref .112
_reflns_number_gt 2784
_reflns_number_total 3079
_reflns_threshold_expression I>2\s(I)
_cod_data_source_file da1091.cif
_cod_data_source_block (III)
_cod_depositor_comments
;
The following automatic conversions were performed:
'_symmetry_cell_setting' value 'Monoclinic' changed to 'monoclinic'
according to '/home/saulius/struct/CIF-dictionaries/cif_core.dic'
dictionary named 'cif_core.dic' version 2.4.1 from 2010-06-29.

Automatic conversion script
Id: cif_fix_enum 1527 2010-12-29 10:47:43Z saulius 

The following automatic conversions were performed:

'_symmetry_cell_setting' value 'Monoclinic' changed to 'monoclinic'
according to /home/saulius/struct/CIF-dictionaries/cif_core.dic
dictionary named 'cif_core.dic' version 2.4.1 from 2010-06-29.

Automatic conversion script
Id: cif_fix_values 1715 2011-07-08 13:25:40Z adriana 
;
_cod_original_sg_symbol_H-M 'P 21/n'
_cod_database_code 2010519

loop_
_symmetry_equiv_pos_as_xyz
'x, y, z'
'-x+1/2, y+1/2, -z+1/2'
'-x, -y, -z'
'x-1/2, -y-1/2, z-1/2'

loop_
_atom_site_label
_atom_site_fract_x
_atom_site_fract_y
_atom_site_fract_z
_atom_site_U_iso_or_equiv
_atom_site_adp_type
_atom_site_calc_flag
_atom_site_refinement_flags
_atom_site_occupancy
_atom_site_disorder_assembly
_atom_site_disorder_group
_atom_site_type_symbol
Ni1 .0000 .0000 .0000 .02376(13) Uani d S 1 . . Ni
O1 .0629(2) .03364(15) .13077(9) .0275(3) Uani d . 1 . . O
O2 .1138(2) .15916(14) -.02703(9) .0281(3) Uani d . 1 . . O
N1 .2426(3) -.10040(18) .00980(12) .0278(4) Uani d . 1 . . N
N2 .3898(3) .0294(2) -.11852(14) .0320(4) Uani d . 1 . . N
C1 .2871(3) -.1637(2) -.06637(14) .0268(4) Uani d . 1 . . C
C2 .3522(3) -.0962(2) -.13178(14) .0265(4) Uani d . 1 . . C
C3 .3871(3) -.1571(2) -.20675(15) .0326(5) Uani d . 1 . . C
C4 .3616(3) -.2821(3) -.21636(18) .0396(6) Uani d . 1 . . C
C5 .2980(4) -.3482(2) -.15183(19) .0408(6) Uani d . 1 . . C
C6 .2608(3) -.2889(2) -.07708(17) .0345(5) Uani d . 1 . . C
C7 .1593(3) .1297(2) .26401(14) .0362(5) Uani d . 1 . . C
C8 .1318(3) .1299(2) .16289(13) .0251(4) Uani d . 1 . . C
C9 .1864(3) .2327(2) .12027(13) .0262(4) Uani d . 1 . . C
C10 .1725(3) .23846(19) .02946(13) .0242(4) Uani d . 1 . . C
C11 .2320(3) .3552(2) -.01277(14) .0307(5) Uani d . 1 . . C
F1 .2757(2) .0425(2) .29458(11) .0621(5) Uani d . 1 . . F
F2 .0164(2) .1008(2) .29463(10) .0610(5) Uani d . 1 . . F
F3 .2279(4) .2319(2) .29978(11) .0818(8) Uani d . 1 . . F
F4 .3064(2) .43744(14) .04424(10) .0464(4) Uani d . 1 . . F
F5 .0952(2) .40892(15) -.06143(12) .0517(4) Uani d . 1 . . F
F6 .3452(2) .32849(15) -.06666(11) .0504(4) Uani d . 1 . . F
H1N1 .329(4) -.060(3) .034(2) .040(8) Uiso d . 1 . . H
H2N1 .226(4) -.157(3) .048(2) .035(7) Uiso d . 1 . . H
H2N2 .310(4) .070(3) -.092(2) .037(8) Uiso d . 1 . . H
H1N2 .402(4) .062(3) -.169(2) .045(8) Uiso d . 1 . . H
H3 .429(4) -.112(3) -.250(2) .037(7) Uiso d . 1 . . H
H4 .393(4) -.323(3) -.267(2) .049(9) Uiso d . 1 . . H
H5 .281(4) -.438(3) -.162(2) .055(9) Uiso d . 1 . . H
H6 .219(4) -.333(3) -.029(2) .053(9) Uiso d . 1 . . H
H9 .235(4) .299(3) .153(2) .040(8) Uiso d . 1 . . H

loop_
_atom_site_aniso_label
_atom_site_aniso_U_11
_atom_site_aniso_U_22
_atom_site_aniso_U_33
_atom_site_aniso_U_12
_atom_site_aniso_U_13
_atom_site_aniso_U_23
Ni1 .0318(2) .0237(2) .01666(19) -.00587(14) .00664(14) -.00103(13)
O1 .0368(8) .0282(7) .0181(6) -.0051(6) .0064(6) -.0004(6)
O2 .0388(8) .0264(7) .0200(7) -.0088(6) .0073(6) -.0018(5)
N1 .0324(9) .0301(9) .0215(8) -.0047(8) .0054(7) .0014(7)
N2 .0378(10) .0321(10) .0277(10) -.0055(8) .0096(8) .0029(8)
C1 .0261(10) .0300(10) .0242(9) .0002(8) .0039(7) .0009(8)
C2 .0229(9) .0329(11) .0235(9) -.0011(8) .0028(7) .0006(8)
C3 .0275(10) .0453(13) .0254(10) .0013(9) .0056(8) -.0019(9)
C4 .0344(12) .0464(14) .0384(13) .0038(10) .0068(10) -.0135(11)
C5 .0408(13) .0323(12) .0499(15) .0011(10) .0087(11) -.0090(11)
C6 .0341(11) .0299(11) .0404(13) .0010(9) .0082(10) .0020(10)
C7 .0450(13) .0447(13) .0189(10) -.0126(11) .0047(9) -.0008(9)
C8 .0289(10) .0303(10) .0165(8) .0000(8) .0051(7) -.0007(7)
C9 .0309(10) .0272(10) .0207(9) -.0044(8) .0043(8) -.0030(8)
C10 .0276(9) .0244(9) .0216(9) -.0027(7) .0066(7) -.0004(7)
C11 .0423(12) .0262(10) .0242(10) -.0064(9) .0073(9) .0004(8)
F1 .0522(10) .0960(15) .0361(9) .0062(10) .0000(7) .0258(10)
F2 .0453(9) .1152(17) .0263(7) -.0099(10) .0175(6) -.0042(9)
F3 .155(2) .0652(13) .0240(8) -.0458(14) .0094(11) -.0123(8)
F4 .0747(11) .0313(8) .0326(7) -.0227(7) .0060(7) -.0037(6)
F5 .0590(10) .0410(9) .0513(9) -.0026(8) -.0037(8) .0188(7)
F6 .0689(11) .0426(9) .0482(9) -.0169(8) .0367(8) -.0021(7)

loop_
_atom_type_symbol
_atom_type_description
_atom_type_scat_dispersion_real
_atom_type_scat_dispersion_imag
_atom_type_scat_source
C C .0033 .0016 'International Tables Vol C Tables 4.2.6.8 and 6.1.1.4'
H H .0000 .0000 'International Tables Vol C Tables 4.2.6.8 and 6.1.1.4'
N N .0061 .0033 'International Tables Vol C Tables 4.2.6.8 and 6.1.1.4'
O O .0106 .0060 'International Tables Vol C Tables 4.2.6.8 and 6.1.1.4'
F F .0171 .0103 'International Tables Vol C Tables 4.2.6.8 and 6.1.1.4'
Ni Ni .3393 1.1124 'International Tables Vol C Tables 4.2.6.8 and 6.1.1.4'

loop_
_geom_angle_atom_site_label_1
_geom_angle_atom_site_label_2
_geom_angle_atom_site_label_3
_geom_angle_site_symmetry_1
_geom_angle_site_symmetry_3
_geom_angle
_geom_angle_publ_flag
O2 Ni1 O2 . 3 180.0 no
O2 Ni1 O1 . 3 89.88(6) no
O2 Ni1 O1 3 3 90.12(6) no
O2 Ni1 O1 . . 90.12(6) yes
O2 Ni1 O1 3 . 89.88(6) yes
O1 Ni1 O1 3 . 180.0 no
O2 Ni1 N1 . . 92.75(7) yes
O2 Ni1 N1 3 . 87.25(7) yes
O1 Ni1 N1 3 . 92.97(7) yes
O1 Ni1 N1 . . 87.03(7) yes
O2 Ni1 N1 . 3 87.25(7) no
O2 Ni1 N1 3 3 92.75(7) no
O1 Ni1 N1 3 3 87.03(7) no
O1 Ni1 N1 . 3 92.97(7) no
N1 Ni1 N1 . 3 180.0 no
C8 O1 Ni1 . . 124.67(13) no
C10 O2 Ni1 . . 124.86(13) no
C1 N1 Ni1 . . 119.91(14) yes
C1 N1 H1N1 . . 110(2) no
Ni1 N1 H1N1 . . 113(2) no
C1 N1 H2N1 . . 106.9(19) no
Ni1 N1 H2N1 . . 100.6(19) no
H1N1 N1 H2N1 . . 105(3) no
C2 N2 H2N2 . . 113.4(19) no
C2 N2 H1N2 . . 108(2) no
H2N2 N2 H1N2 . . 112(3) no
C6 C1 C2 . . 119.7(2) no
C6 C1 N1 . . 121.2(2) no
C2 C1 N1 . . 119.1(2) no
C3 C2 C1 . . 118.6(2) no
C3 C2 N2 . . 121.5(2) no
C1 C2 N2 . . 119.8(2) no
C4 C3 C2 . . 121.1(2) no
C4 C3 H3 . . 120.5(18) no
C2 C3 H3 . . 118.3(18) no
C5 C4 C3 . . 120.1(2) no
C5 C4 H4 . . 120(2) no
C3 C4 H4 . . 120(2) no
C4 C5 C6 . . 119.6(2) no
C4 C5 H5 . . 117(2) no
C6 C5 H5 . . 123(2) no
C1 C6 C5 . . 120.9(2) no
C1 C6 H6 . . 117(2) no
C5 C6 H6 . . 122(2) no
F2 C7 F3 . . 111.3(2) no
F2 C7 F1 . . 105.2(2) no
F3 C7 F1 . . 104.3(2) no
F2 C7 C8 . . 111.76(19) no
F3 C7 C8 . . 113.9(2) no
F1 C7 C8 . . 109.7(2) no
O1 C8 C9 . . 129.31(18) no
O1 C8 C7 . . 112.60(18) no
C9 C8 C7 . . 118.09(19) no
C10 C9 C8 . . 121.79(19) no
C10 C9 H9 . . 118.3(19) no
C8 C9 H9 . . 119.9(19) no
O2 C10 C9 . . 128.86(19) no
O2 C10 C11 . . 112.28(17) no
C9 C10 C11 . . 118.86(18) no
F4 C11 F6 . . 107.4(2) no
F4 C11 F5 . . 107.5(2) no
F6 C11 F5 . . 106.89(19) no
F4 C11 C10 . . 114.34(18) no
F6 C11 C10 . . 110.61(18) no
F5 C11 C10 . . 109.74(18) no

loop_
_geom_bond_atom_site_label_1
_geom_bond_atom_site_label_2
_geom_bond_site_symmetry_2
_geom_bond_distance
_geom_bond_publ_flag
Ni1 O2 . 2.0225(15) yes
Ni1 O2 3 2.0225(15) no
Ni1 O1 3 2.0311(14) no
Ni1 O1 . 2.0311(14) yes
Ni1 N1 . 2.164(2) yes
Ni1 N1 3 2.164(2) no
O1 C8 . 1.248(3) no
O2 C10 . 1.263(2) no
N1 C1 . 1.448(3) yes
N1 H1N1 . .84(3) no
N1 H2N1 . .88(3) no
N2 C2 . 1.411(3) yes
N2 H2N2 . .90(3) no
N2 H1N2 . .87(3) no
C1 C6 . 1.389(3) yes
C1 C2 . 1.404(3) yes
C2 C3 . 1.395(3) yes
C3 C4 . 1.384(4) yes
C3 H3 . .93(3) no
C4 C5 . 1.380(4) yes
C4 H4 . .96(3) no
C5 C6 . 1.390(4) yes
C5 H5 . .99(4) no
C6 H6 . .98(3) no
C7 F2 . 1.308(3) no
C7 F3 . 1.321(3) no
C7 F1 . 1.347(3) no
C7 C8 . 1.539(3) no
C8 C9 . 1.399(3) no
C9 C10 . 1.387(3) no
C9 H9 . .92(3) no
C10 C11 . 1.535(3) no
C11 F4 . 1.325(3) no
C11 F6 . 1.330(3) no
C11 F5 . 1.338(3) no

loop_
_geom_hbond_atom_site_label_D
_geom_hbond_atom_site_label_H
_geom_hbond_atom_site_label_A
_geom_hbond_site_symmetry_A
_geom_hbond_distance_DH
_geom_hbond_distance_HA
_geom_hbond_distance_DA
_geom_hbond_angle_DHA
_geom_hbond_publ_flag
N1 H1N1 N2 3_655 .84(3) 2.38(3) 3.175(3) 156(3) yes
N1 H2N1 F3 2_545 .88(3) 2.61(3) 3.435(3) 156(2) yes
N2 H2N2 O2 . .90(3) 2.18(3) 3.083(3) 177(3) yes
